data_4121295
loop_
_publ_author_name
'Filip R. Petronijevi\'c'
'Manuel Nappi'
'David W. C. MacMillan'

_publ_section_title
;
 Direct \b-Functionalization of Cyclic Ketones with Aryl Ketones via the
 Merger of Photoredox and Organocatalysis
;
_journal_name_full 'Journal of the American Chemical Society'
_journal_page_first 18323
_journal_page_last 18326
_journal_paper_doi 10.1021/ja410478a
_journal_volume 135
_journal_year 2013
_chemical_formula_sum 'C20 H22 O2'
_chemical_formula_weight 294.38
_chemical_name_common 152-2
_space_group_crystal_system monoclinic
_space_group_IT_number 14
_space_group_name_Hall '-P 2yn'
_space_group_name_H-M_alt 'P 1 21/n 1'
_symmetry_space_group_name_Hall '-P 2yn'
_symmetry_space_group_name_H-M 'P 1 21/n 1'
_atom_sites_solution_hydrogens geom
_atom_sites_solution_primary direct
_atom_sites_solution_secondary difmap
_cell_angle_alpha 90
_cell_angle_beta 99.129(5)
_cell_angle_gamma 90
_cell_formula_units_Z 4
_cell_length_a 9.318(3)
_cell_length_b 16.115(6)
_cell_length_c 10.684(4)
_cell_measurement_reflns_used 8899
_cell_measurement_temperature 100.(2)
_cell_measurement_theta_max 64.5839
_cell_measurement_theta_min 2.7422
_cell_volume 1584.0(10)
_computing_cell_refinement 'SAINT V7.68A (Bruker AXS, 2009)'
_computing_data_collection 'Bruker Instrument Service v2012.6.0.0'
_computing_data_reduction 'SAINT V7.68A (Bruker AXS, 2009)'
_computing_structure_refinement 'SHELXL-97 (Sheldrick, 2008)'
_computing_structure_solution 'SHELXS-97 (Sheldrick, 2008)'
_diffrn_ambient_temperature 100.(2)
_diffrn_detector_area_resol_mean 8.3333
_diffrn_measured_fraction_theta_full 0.941
_diffrn_measured_fraction_theta_max 0.941
_diffrn_radiation_wavelength 1.54178
_diffrn_reflns_av_R_equivalents 0.0287
_diffrn_reflns_av_sigmaI/netI 0.0298
_diffrn_reflns_limit_h_max 10
_diffrn_reflns_limit_h_min -10
_diffrn_reflns_limit_k_max 16
_diffrn_reflns_limit_k_min -18
_diffrn_reflns_limit_l_max 11
_diffrn_reflns_limit_l_min -12
_diffrn_reflns_number 8974
_diffrn_reflns_theta_full 64.72
_diffrn_reflns_theta_max 64.72
_diffrn_reflns_theta_min 5.01
_exptl_absorpt_coefficient_mu 0.611
_exptl_absorpt_correction_T_max 0.85
_exptl_absorpt_correction_T_min 0.73
_exptl_absorpt_correction_type multi-scan
_exptl_absorpt_process_details 'SADABS V2008/1 (Bruker AXS)'
_exptl_crystal_density_diffrn 1.234
_exptl_crystal_description 'Irregular prism'
_exptl_crystal_F_000 632
_exptl_crystal_size_max 0.440
_exptl_crystal_size_mid 0.380
_exptl_crystal_size_min 0.270
_refine_diff_density_max 0.208
_refine_diff_density_min -0.184
_refine_ls_extinction_coef 0.0047(6)
_refine_ls_extinction_method SHELXL
_refine_ls_goodness_of_fit_ref 1.052
_refine_ls_hydrogen_treatment mixed
_refine_ls_matrix_type full
_refine_ls_number_parameters 202
_refine_ls_number_reflns 2517
_refine_ls_number_restraints 0
_refine_ls_restrained_S_all 1.052
_refine_ls_R_factor_all 0.0367
_refine_ls_R_factor_gt 0.0362
_refine_ls_shift/su_max 0.002
_refine_ls_shift/su_mean 0.000
_refine_ls_structure_factor_coef Fsqd
_refine_ls_weighting_details 'calc w=1/[\s^2^(Fo^2^)+(0.0295P)^2^+0.7329P] where P=(Fo^2^+2Fc^2^)/3'
_refine_ls_weighting_scheme calc
_refine_ls_wR_factor_gt 0.0865
_refine_ls_wR_factor_ref 0.0868
_reflns_number_gt 2480
_reflns_number_total 2517
_reflns_threshold_expression >2sigma(I)
_cod_data_source_file ja410478a_si_002.cif
_cod_data_source_block I
_cod_original_cell_volume 1584.0(9)
_cod_database_code 4121295

loop_
_space_group_symop_operation_xyz
'x, y, z'
'-x+1/2, y+1/2, -z+1/2'
'-x, -y, -z'
'x-1/2, -y-1/2, z-1/2'

loop_
_atom_site_type_symbol
_atom_site_label
_atom_site_fract_x
_atom_site_fract_y
_atom_site_fract_z
_atom_site_U_iso_or_equiv
_atom_site_adp_type
_atom_site_calc_flag
_atom_site_refinement_flags
_atom_site_occupancy
O O1 0.89870(10) 0.82607(6) -0.14402(8) 0.0277(3) Uani d . 1
O O2 1.13040(9) 0.62901(6) 0.21700(8) 0.0224(2) Uani d . 1
H H2 1.2011 0.6511 0.2637 0.034 Uiso calc R 1
C C1 1.18733(15) 0.95655(9) 0.21780(13) 0.0277(3) Uani d . 1
H H1A 1.1831 0.9625 0.3084 0.042 Uiso calc R 1
H H1B 1.1689 1.0104 0.1758 0.042 Uiso calc R 1
H H1C 1.2839 0.9366 0.2067 0.042 Uiso calc R 1
C C2 1.07240(14) 0.89448(8) 0.15938(12) 0.0239(3) Uani d . 1
H H2A 0.9745 0.917 0.168 0.029 Uiso calc R 1
C C3 1.09189(14) 0.81136(8) 0.22816(12) 0.0227(3) Uani d . 1
H H3A 1.0905 0.8204 0.3196 0.027 Uiso calc R 1
H H3B 1.188 0.788 0.2191 0.027 Uiso calc R 1
C C4 0.97316(14) 0.74865(8) 0.17707(12) 0.0217(3) Uani d . 1
H H4 0.8774 0.7712 0.1923 0.026 Uiso calc R 1
C C5 0.99785(13) 0.66334(8) 0.24513(12) 0.0207(3) Uani d . 1
C C6 0.87732(14) 0.60158(8) 0.19375(11) 0.0207(3) Uani d . 1
C C7 0.90767(14) 0.53065(8) 0.12918(12) 0.0234(3) Uani d . 1
H H7 1.0042 0.5204 0.115 0.028 Uiso calc R 1
C C8 0.79769(15) 0.47440(9) 0.08502(12) 0.0260(3) Uani d . 1
H H8 0.8193 0.4266 0.0394 0.031 Uiso calc R 1
C C9 0.65715(15) 0.48774(9) 0.10720(12) 0.0263(3) Uani d . 1
H H9 0.5828 0.4485 0.0791 0.032 Uiso calc R 1
C C10 0.97290(14) 0.81645(8) -0.03996(12) 0.0227(3) Uani d . 1
C C11 1.07826(15) 0.88172(9) 0.01810(12) 0.0253(3) Uani d . 1
H H11A 1.0557 0.9348 -0.0273 0.03 Uiso calc R 1
H H11B 1.178 0.8652 0.0076 0.03 Uiso calc R 1
C C12 0.96722(15) 0.73709(8) 0.03312(12) 0.0256(3) Uani d . 1
H H12A 1.0497 0.7016 0.0187 0.031 Uiso calc R 1
H H12B 0.8764 0.7073 -0.001 0.031 Uiso calc R 1
C C13 1.00420(14) 0.66987(8) 0.38979(12) 0.0220(3) Uani d . 1
C C14 0.93516(15) 0.73269(9) 0.44785(13) 0.0261(3) Uani d . 1
H H14 0.881 0.774 0.3973 0.031 Uiso calc R 1
C C15 0.94497(16) 0.73537(9) 0.57910(14) 0.0317(3) Uani d . 1
H H15 0.8988 0.7789 0.6175 0.038 Uiso calc R 1
C C16 1.02135(16) 0.67518(10) 0.65406(13) 0.0340(4) Uani d . 1
H H16 1.0283 0.6776 0.7437 0.041 Uiso calc R 1
C C17 1.08794(16) 0.61113(10) 0.59775(13) 0.0331(4) Uani d . 1
H H17 1.1395 0.5691 0.6486 0.04 Uiso calc R 1
C C18 1.07888(15) 0.60879(9) 0.46645(13) 0.0269(3) Uani d . 1
H H18 1.1244 0.5648 0.4284 0.032 Uiso calc R 1
C C19 0.73462(15) 0.61534(9) 0.21329(12) 0.0251(3) Uani d . 1
H H19 0.7119 0.6641 0.2562 0.03 Uiso calc R 1
C C20 0.62574(15) 0.55883(9) 0.17086(13) 0.0272(3) Uani d . 1
H H20 0.5293 0.5688 0.1854 0.033 Uiso calc R 1

loop_
_atom_site_aniso_label
_atom_site_aniso_U_11
_atom_site_aniso_U_22
_atom_site_aniso_U_33
_atom_site_aniso_U_12
_atom_site_aniso_U_13
_atom_site_aniso_U_23
O1 0.0279(5) 0.0324(6) 0.0223(5) 0.0036(4) 0.0027(4) 0.0030(4)
O2 0.0185(5) 0.0259(5) 0.0232(5) 0.0017(4) 0.0048(3) -0.0012(4)
C1 0.0265(7) 0.0256(7) 0.0318(7) -0.0010(5) 0.0065(6) 0.0006(6)
C2 0.0226(7) 0.0236(7) 0.0260(7) 0.0010(5) 0.0054(5) -0.0005(5)
C3 0.0228(7) 0.0244(7) 0.0215(6) 0.0000(5) 0.0055(5) -0.0002(5)
C4 0.0207(7) 0.0228(7) 0.0220(7) 0.0015(5) 0.0048(5) 0.0009(5)
C5 0.0188(6) 0.0232(7) 0.0210(6) 0.0022(5) 0.0061(5) 0.0002(5)
C6 0.0219(7) 0.0232(7) 0.0173(6) 0.0003(5) 0.0038(5) 0.0039(5)
C7 0.0246(7) 0.0262(7) 0.0199(6) 0.0023(5) 0.0053(5) 0.0026(5)
C8 0.0322(7) 0.0239(7) 0.0218(6) 0.0007(5) 0.0038(5) -0.0008(5)
C9 0.0267(7) 0.0273(7) 0.0236(7) -0.0056(5) 0.0001(5) 0.0033(6)
C10 0.0212(7) 0.0269(7) 0.0211(7) 0.0055(5) 0.0070(5) 0.0000(5)
C11 0.0264(7) 0.0238(7) 0.0264(7) 0.0025(5) 0.0064(5) 0.0046(5)
C12 0.0299(7) 0.0239(7) 0.0226(7) -0.0012(5) 0.0030(5) -0.0001(5)
C13 0.0210(7) 0.0248(7) 0.0210(7) -0.0058(5) 0.0057(5) 0.0001(5)
C14 0.0265(7) 0.0263(7) 0.0273(7) -0.0048(5) 0.0097(5) -0.0020(6)
C15 0.0346(8) 0.0339(8) 0.0301(7) -0.0119(6) 0.0162(6) -0.0090(6)
C16 0.0372(8) 0.0460(9) 0.0200(7) -0.0167(7) 0.0086(6) -0.0032(6)
C17 0.0336(8) 0.0412(9) 0.0241(7) -0.0072(6) 0.0036(6) 0.0075(6)
C18 0.0277(7) 0.0299(8) 0.0236(7) -0.0025(6) 0.0061(5) 0.0022(6)
C19 0.0256(7) 0.0254(7) 0.0253(7) 0.0018(5) 0.0067(5) -0.0005(6)
C20 0.0222(7) 0.0315(8) 0.0281(7) -0.0004(6) 0.0048(5) 0.0028(6)

loop_
_atom_type_symbol
_atom_type_description
_atom_type_scat_dispersion_real
_atom_type_scat_dispersion_imag
_atom_type_scat_source
C C 0.0181 0.0091 'International Tables Vol C Tables 4.2.6.8 and 6.1.1.4'
H H 0.0000 0.0000 'International Tables Vol C Tables 4.2.6.8 and 6.1.1.4'
O O 0.0492 0.0322 'International Tables Vol C Tables 4.2.6.8 and 6.1.1.4'

loop_
_geom_angle_atom_site_label_1
_geom_angle_atom_site_label_2
_geom_angle_atom_site_label_3
_geom_angle
C5 O2 H2 109.5
C2 C1 H1A 109.5
C2 C1 H1B 109.5
H1A C1 H1B 109.5
C2 C1 H1C 109.5
H1A C1 H1C 109.5
H1B C1 H1C 109.5
C3 C2 C1 110.90(11)
C3 C2 C11 109.68(11)
C1 C2 C11 111.02(11)
C3 C2 H2A 108.4
C1 C2 H2A 108.4
C11 C2 H2A 108.4
C2 C3 C4 112.54(11)
C2 C3 H3A 109.1
C4 C3 H3A 109.1
C2 C3 H3B 109.1
C4 C3 H3B 109.1
H3A C3 H3B 107.8
C3 C4 C12 110.15(10)
C3 C4 C5 111.80(10)
C12 C4 C5 109.81(10)
C3 C4 H4 108.3
C12 C4 H4 108.3
C5 C4 H4 108.3
O2 C5 C6 106.35(10)
O2 C5 C13 109.92(10)
C6 C5 C13 108.20(10)
O2 C5 C4 108.23(10)
C6 C5 C4 111.12(10)
C13 C5 C4 112.83(10)
C7 C6 C19 118.65(12)
C7 C6 C5 121.11(11)
C19 C6 C5 120.23(11)
C6 C7 C8 120.50(12)
C6 C7 H7 119.8
C8 C7 H7 119.8
C9 C8 C7 120.40(13)
C9 C8 H8 119.8
C7 C8 H8 119.8
C8 C9 C20 119.42(12)
C8 C9 H9 120.3
C20 C9 H9 120.3
O1 C10 C11 121.64(12)
O1 C10 C12 121.24(12)
C11 C10 C12 117.07(11)
C10 C11 C2 112.15(11)
C10 C11 H11A 109.2
C2 C11 H11A 109.2
C10 C11 H11B 109.2
C2 C11 H11B 109.2
H11A C11 H11B 107.9
C10 C12 C4 114.62(11)
C10 C12 H12A 108.6
C4 C12 H12A 108.6
C10 C12 H12B 108.6
C4 C12 H12B 108.6
H12A C12 H12B 107.6
C18 C13 C14 118.23(12)
C18 C13 C5 118.51(12)
C14 C13 C5 123.23(12)
C15 C14 C13 120.60(13)
C15 C14 H14 119.7
C13 C14 H14 119.7
C16 C15 C14 120.53(14)
C16 C15 H15 119.7
C14 C15 H15 119.7
C15 C16 C17 119.66(13)
C15 C16 H16 120.2
C17 C16 H16 120.2
C16 C17 C18 119.77(14)
C16 C17 H17 120.1
C18 C17 H17 120.1
C17 C18 C13 121.18(13)
C17 C18 H18 119.4
C13 C18 H18 119.4
C20 C19 C6 120.81(13)
C20 C19 H19 119.6
C6 C19 H19 119.6
C19 C20 C9 120.20(13)
C19 C20 H20 119.9
C9 C20 H20 119.9

loop_
_geom_bond_atom_site_label_1
_geom_bond_atom_site_label_2
_geom_bond_distance
O1 C10 1.2224(17)
O2 C5 1.4282(15)
O2 H2 0.84
C1 C2 1.5248(19)
C1 H1A 0.98
C1 H1B 0.98
C1 H1C 0.98
C2 C3 1.5247(19)
C2 C11 1.5330(19)
C2 H2A 1.0
C3 C4 1.5335(18)
C3 H3A 0.99
C3 H3B 0.99
C4 C12 1.5415(19)
C4 C5 1.5551(18)
C4 H4 1.0
C5 C6 1.5356(18)
C5 C13 1.5410(18)
C6 C7 1.3872(19)
C6 C19 1.3960(19)
C7 C8 1.393(2)
C7 H7 0.95
C8 C9 1.384(2)
C8 H8 0.95
C9 C20 1.387(2)
C9 H9 0.95
C10 C11 1.5038(19)
C10 C12 1.5038(19)
C11 H11A 0.99
C11 H11B 0.99
C12 H12A 0.99
C12 H12B 0.99
C13 C18 1.394(2)
C13 C14 1.3966(19)
C14 C15 1.391(2)
C14 H14 0.95
C15 C16 1.381(2)
C15 H15 0.95
C16 C17 1.390(2)
C16 H16 0.95
C17 C18 1.392(2)
C17 H17 0.95
C18 H18 0.95
C19 C20 1.385(2)
C19 H19 0.95
C20 H20 0.95
